data_7152359
loop_
_publ_author_name
'Li, Wenyi'
'Liu, Xiaodong'
'Mao, Zhifeng'
'Chen, Qiao'
'Wang, Rui'

_publ_section_title
;
 New approach to the preparation of bicyclo octane derivatives via the
 enantioselective cascade reaction catalyzed by chiral diamine-Ni(OAc)(2)
 complex.
;
_journal_issue 24
_journal_name_full 'Organic &amp; biomolecular chemistry'
_journal_page_first 4767
_journal_page_last 4773
_journal_paper_doi 10.1039/c2ob25135c
_journal_volume 10
_journal_year 2012
_chemical_absolute_configuration none
_chemical_formula_sum 'C14 H14 Br N O4'
_chemical_formula_weight 340.17
_chemical_name_systematic
;
?
;
_space_group_IT_number 19
_symmetry_cell_setting orthorhombic
_symmetry_space_group_name_Hall 'P 2ac 2ab'
_symmetry_space_group_name_H-M 'P 21 21 21'
_atom_sites_solution_hydrogens geom
_atom_sites_solution_primary direct
_atom_sites_solution_secondary difmap
_audit_creation_method SHELXL-97
_cell_angle_alpha 90.00
_cell_angle_beta 90.00
_cell_angle_gamma 90.00
_cell_formula_units_Z 4
_cell_length_a 6.9084(19)
_cell_length_b 14.098(4)
_cell_length_c 14.210(4)
_cell_measurement_reflns_used 1867
_cell_measurement_temperature 296(2)
_cell_measurement_theta_max 23.04
_cell_measurement_theta_min 2.87
_cell_volume 1384.0(7)
_computing_cell_refinement 'Bruker SAINT'
_computing_data_collection 'Bruker APEX2'
_computing_data_reduction 'Bruker SAINT'
_computing_molecular_graphics 'Bruker SHELXTL'
_computing_publication_material 'Bruker SHELXTL'
_computing_structure_refinement 'SHELXL-97 (Sheldrick, 2008)'
_computing_structure_solution 'SHELXS-97 (Sheldrick, 2008)'
_diffrn_ambient_temperature 296(2)
_diffrn_measured_fraction_theta_full 0.992
_diffrn_measured_fraction_theta_max 0.992
_diffrn_measurement_device_type 'Bruker APEX-II CCD'
_diffrn_measurement_method '\f and \w scans'
_diffrn_radiation_monochromator graphite
_diffrn_radiation_source 'fine-focus sealed tube'
_diffrn_radiation_type MoK\a
_diffrn_radiation_wavelength 0.71073
_diffrn_reflns_av_R_equivalents 0.0427
_diffrn_reflns_av_sigmaI/netI 0.0639
_diffrn_reflns_limit_h_max 8
_diffrn_reflns_limit_h_min -7
_diffrn_reflns_limit_k_max 16
_diffrn_reflns_limit_k_min -17
_diffrn_reflns_limit_l_max 13
_diffrn_reflns_limit_l_min -17
_diffrn_reflns_number 6545
_diffrn_reflns_theta_full 25.50
_diffrn_reflns_theta_max 25.50
_diffrn_reflns_theta_min 2.87
_exptl_absorpt_coefficient_mu 2.983
_exptl_absorpt_correction_T_max 0.5599
_exptl_absorpt_correction_T_min 0.5226
_exptl_absorpt_correction_type multi-scan
_exptl_absorpt_process_details SADABS
_exptl_crystal_colour colorless
_exptl_crystal_density_diffrn 1.633
_exptl_crystal_density_method 'not measured'
_exptl_crystal_description block
_exptl_crystal_F_000 688
_exptl_crystal_size_max 0.25
_exptl_crystal_size_mid 0.24
_exptl_crystal_size_min 0.22
_refine_diff_density_max 0.249
_refine_diff_density_min -0.394
_refine_diff_density_rms 0.077
_refine_ls_abs_structure_details 'Flack H D (1983), Acta Cryst. A39, 876-881'
_refine_ls_abs_structure_Flack -0.006(12)
_refine_ls_extinction_method none
_refine_ls_goodness_of_fit_ref 0.982
_refine_ls_hydrogen_treatment constr
_refine_ls_matrix_type full
_refine_ls_number_parameters 182
_refine_ls_number_reflns 2550
_refine_ls_number_restraints 0
_refine_ls_restrained_S_all 0.982
_refine_ls_R_factor_all 0.0560
_refine_ls_R_factor_gt 0.0368
_refine_ls_shift/su_max 0.001
_refine_ls_shift/su_mean 0.000
_refine_ls_structure_factor_coef Fsqd
_refine_ls_weighting_details 'calc w=1/[\s^2^(Fo^2^)+(0.0298P)^2^+0.0000P] where P=(Fo^2^+2Fc^2^)/3'
_refine_ls_weighting_scheme calc
_refine_ls_wR_factor_gt 0.0675
_refine_ls_wR_factor_ref 0.0727
_reflns_number_gt 2002
_reflns_number_total 2550
_reflns_threshold_expression >2sigma(I)
_cod_data_source_file c2ob25135c.txt
_cod_data_source_block p212121
_cod_depositor_comments
;
The following automatic conversions were performed:

'_symmetry_cell_setting' value 'Orthorhombic' changed to
'orthorhombic' according to
/home/saulius/struct/CIF-dictionaries/cif_core.dic dictionary named
'cif_core.dic' version 2.4.1 from 2010-06-29.

Automatic conversion script
Id: cif_fix_values 1715 2011-07-08 13:25:40Z adriana 
;
_cod_original_sg_symbol_H-M P2(1)2(1)2(1)
_cod_database_code 7152359

loop_
_symmetry_equiv_pos_as_xyz
'x, y, z'
'-x+1/2, -y, z+1/2'
'-x, y+1/2, -z+1/2'
'x+1/2, -y+1/2, -z'

loop_
_atom_site_label
_atom_site_type_symbol
_atom_site_fract_x
_atom_site_fract_y
_atom_site_fract_z
_atom_site_U_iso_or_equiv
_atom_site_adp_type
_atom_site_occupancy
_atom_site_symmetry_multiplicity
_atom_site_calc_flag
_atom_site_refinement_flags
Br1 Br 0.80658(6) 0.55275(3) 1.07305(3) 0.04292(15) Uani 1 1 d .
C1 C 0.5391(5) 0.5486(3) 1.0351(2) 0.0289(9) Uani 1 1 d .
C2 C 0.4781(6) 0.6298(3) 0.9699(3) 0.0296(11) Uani 1 1 d .
C3 C 0.6137(7) 0.6442(3) 0.8857(3) 0.0425(12) Uani 1 1 d .
H3A H 0.5590 0.6924 0.8449 0.051 Uiso 1 1 calc R
H3B H 0.7371 0.6677 0.9085 0.051 Uiso 1 1 calc R
C4 C 0.6494(6) 0.5547(4) 0.8279(3) 0.0507(12) Uani 1 1 d .
H4A H 0.7035 0.5723 0.7674 0.061 Uiso 1 1 calc R
H4B H 0.7437 0.5154 0.8602 0.061 Uiso 1 1 calc R
C5 C 0.4655(7) 0.4972(3) 0.8120(3) 0.0464(13) Uani 1 1 d .
H5A H 0.4993 0.4345 0.7894 0.056 Uiso 1 1 calc R
H5B H 0.3871 0.5279 0.7643 0.056 Uiso 1 1 calc R
C6 C 0.3472(6) 0.4882(3) 0.9040(3) 0.0323(11) Uani 1 1 d .
H6 H 0.2326 0.4480 0.8963 0.039 Uiso 1 1 calc R
C7 C 0.4791(6) 0.4544(3) 0.9857(2) 0.0287(9) Uani 1 1 d .
H7 H 0.5966 0.4288 0.9566 0.034 Uiso 1 1 calc R
C8 C 0.2955(7) 0.5895(3) 0.9276(3) 0.0324(9) Uani 1 1 d .
C9 C 0.4043(7) 0.3784(3) 1.0521(3) 0.0357(12) Uani 1 1 d .
C10 C 0.2129(8) 0.3560(3) 1.0632(4) 0.0499(12) Uani 1 1 d .
H10 H 0.1206 0.3875 1.0272 0.060 Uiso 1 1 calc R
C11 C 0.1528(9) 0.2864(4) 1.1278(4) 0.0685(17) Uani 1 1 d .
H11 H 0.0222 0.2716 1.1340 0.082 Uiso 1 1 calc R
C12 C 0.2863(10) 0.2412(4) 1.1810(4) 0.0707(17) Uani 1 1 d .
H12 H 0.2469 0.1963 1.2250 0.085 Uiso 1 1 calc R
C13 C 0.4813(10) 0.2613(4) 1.1705(4) 0.0774(19) Uani 1 1 d .
H13 H 0.5732 0.2297 1.2066 0.093 Uiso 1 1 calc R
C14 C 0.5369(8) 0.3286(4) 1.1058(4) 0.0645(17) Uani 1 1 d .
H14 H 0.6681 0.3410 1.0980 0.077 Uiso 1 1 calc R
N1 N 0.4149(5) 0.5605(3) 1.1252(2) 0.0324(8) Uani 1 1 d .
O1 O 0.4448(5) 0.71476(19) 1.0177(2) 0.0463(8) Uani 1 1 d .
H1 H 0.5478 0.7425 1.0257 0.070 Uiso 1 1 calc R
O2 O 0.1501(4) 0.6317(2) 0.9088(2) 0.0483(9) Uani 1 1 d .
O3 O 0.2417(4) 0.5656(2) 1.10829(19) 0.0441(8) Uani 1 1 d .
O4 O 0.4855(4) 0.5633(3) 1.20240(19) 0.0570(9) Uani 1 1 d .

loop_
_atom_site_aniso_label
_atom_site_aniso_U_11
_atom_site_aniso_U_22
_atom_site_aniso_U_33
_atom_site_aniso_U_23
_atom_site_aniso_U_13
_atom_site_aniso_U_12
Br1 0.0256(2) 0.0582(3) 0.0449(2) 0.0034(3) -0.0065(2) -0.0046(3)
C1 0.024(2) 0.036(2) 0.0272(19) -0.002(2) -0.0071(17) -0.001(2)
C2 0.032(3) 0.023(2) 0.033(2) -0.0045(19) 0.001(2) 0.001(2)
C3 0.040(3) 0.051(3) 0.036(2) 0.009(2) 0.000(2) -0.005(2)
C4 0.049(3) 0.073(3) 0.031(2) 0.003(3) 0.011(2) -0.002(3)
C5 0.054(3) 0.051(3) 0.034(3) -0.004(2) -0.006(2) 0.006(3)
C6 0.025(3) 0.036(2) 0.035(3) -0.0033(18) -0.0047(18) -0.0022(18)
C7 0.029(2) 0.026(2) 0.031(2) -0.004(2) -0.0034(17) 0.003(2)
C8 0.030(2) 0.038(2) 0.029(2) 0.007(2) -0.002(3) -0.003(2)
C9 0.044(3) 0.025(2) 0.037(3) -0.004(2) 0.002(2) -0.006(2)
C10 0.050(3) 0.037(3) 0.063(3) 0.006(3) -0.005(3) -0.001(3)
C11 0.060(4) 0.054(4) 0.091(5) 0.004(3) 0.011(4) -0.017(3)
C12 0.095(5) 0.045(3) 0.072(4) 0.017(3) -0.002(4) -0.018(4)
C13 0.087(5) 0.059(4) 0.086(4) 0.029(3) -0.030(4) -0.012(4)
C14 0.062(4) 0.050(3) 0.082(4) 0.024(3) -0.023(3) -0.011(3)
N1 0.037(2) 0.031(2) 0.0294(19) -0.0034(19) 0.0036(17) -0.008(2)
O1 0.053(2) 0.0264(17) 0.059(2) -0.0068(16) 0.0046(19) -0.0045(16)
O2 0.0317(19) 0.055(2) 0.058(2) 0.0068(17) -0.0102(16) 0.0126(15)
O3 0.0271(18) 0.061(2) 0.0438(17) -0.0047(16) 0.0083(13) -0.0036(16)
O4 0.065(2) 0.079(3) 0.0270(17) -0.0086(19) 0.0006(15) -0.010(2)

loop_
_atom_type_symbol
_atom_type_description
_atom_type_scat_dispersion_real
_atom_type_scat_dispersion_imag
_atom_type_scat_source
C C 0.0033 0.0016 'International Tables Vol C Tables 4.2.6.8 and 6.1.1.4'
H H 0.0000 0.0000 'International Tables Vol C Tables 4.2.6.8 and 6.1.1.4'
N N 0.0061 0.0033 'International Tables Vol C Tables 4.2.6.8 and 6.1.1.4'
O O 0.0106 0.0060 'International Tables Vol C Tables 4.2.6.8 and 6.1.1.4'
Br Br -0.2901 2.4595 'International Tables Vol C Tables 4.2.6.8 and 6.1.1.4'

loop_
_geom_angle_atom_site_label_1
_geom_angle_atom_site_label_2
_geom_angle_atom_site_label_3
_geom_angle
C2 C1 N1 105.4(3)
C2 C1 C7 106.9(3)
N1 C1 C7 108.5(3)
C2 C1 Br1 114.2(3)
N1 C1 Br1 107.3(2)
C7 C1 Br1 114.1(3)
O1 C2 C8 112.3(4)
O1 C2 C1 113.1(3)
C8 C2 C1 100.9(3)
O1 C2 C3 111.5(3)
C8 C2 C3 104.5(3)
C1 C2 C3 113.8(3)
C4 C3 C2 114.1(3)
C4 C3 H3A 108.7
C2 C3 H3A 108.7
C4 C3 H3B 108.7
C2 C3 H3B 108.7
H3A C3 H3B 107.6
C5 C4 C3 112.6(4)
C5 C4 H4A 109.1
C3 C4 H4A 109.1
C5 C4 H4B 109.1
C3 C4 H4B 109.1
H4A C4 H4B 107.8
C4 C5 C6 111.1(3)
C4 C5 H5A 109.4
C6 C5 H5A 109.4
C4 C5 H5B 109.4
C6 C5 H5B 109.4
H5A C5 H5B 108.0
C8 C6 C5 103.6(4)
C8 C6 C7 105.3(3)
C5 C6 C7 110.3(3)
C8 C6 H6 112.4
C5 C6 H6 112.4
C7 C6 H6 112.4
C9 C7 C6 118.8(3)
C9 C7 C1 114.4(3)
C6 C7 C1 103.4(3)
C9 C7 H7 106.5
C6 C7 H7 106.5
C1 C7 H7 106.5
O2 C8 C2 127.1(4)
O2 C8 C6 128.3(4)
C2 C8 C6 104.3(4)
C10 C9 C14 117.4(5)
C10 C9 C7 124.2(4)
C14 C9 C7 118.4(4)
C9 C10 C11 121.4(5)
C9 C10 H10 119.3
C11 C10 H10 119.3
C12 C11 C10 119.5(5)
C12 C11 H11 120.3
C10 C11 H11 120.3
C11 C12 C13 120.5(5)
C11 C12 H12 119.8
C13 C12 H12 119.8
C14 C13 C12 119.0(5)
C14 C13 H13 120.5
C12 C13 H13 120.5
C13 C14 C9 122.2(5)
C13 C14 H14 118.9
C9 C14 H14 118.9
O4 N1 O3 125.1(4)
O4 N1 C1 122.2(3)
O3 N1 C1 112.7(3)
C2 O1 H1 109.5

loop_
_geom_bond_atom_site_label_1
_geom_bond_atom_site_label_2
_geom_bond_distance
Br1 C1 1.926(4)
C1 C2 1.532(6)
C1 N1 1.550(5)
C1 C7 1.558(6)
C2 O1 1.396(4)
C2 C8 1.509(6)
C2 C3 1.533(6)
C3 C4 1.525(6)
C3 H3A 0.9700
C3 H3B 0.9700
C4 C5 1.523(6)
C4 H4A 0.9700
C4 H4B 0.9700
C5 C6 1.546(5)
C5 H5A 0.9700
C5 H5B 0.9700
C6 C8 1.509(5)
C6 C7 1.552(5)
C6 H6 0.9800
C7 C9 1.518(6)
C7 H7 0.9800
C8 O2 1.198(5)
C9 C10 1.369(6)
C9 C14 1.384(6)
C10 C11 1.408(7)
C10 H10 0.9300
C11 C12 1.352(7)
C11 H11 0.9300
C12 C13 1.384(7)
C12 H12 0.9300
C13 C14 1.375(7)
C13 H13 0.9300
C14 H14 0.9300
N1 O4 1.202(4)
N1 O3 1.222(4)
O1 H1 0.8200

loop_
_geom_torsion_atom_site_label_1
_geom_torsion_atom_site_label_2
_geom_torsion_atom_site_label_3
_geom_torsion_atom_site_label_4
_geom_torsion
N1 C1 C2 O1 38.9(4)
C7 C1 C2 O1 154.2(4)
Br1 C1 C2 O1 -78.6(4)
N1 C1 C2 C8 -81.3(4)
C7 C1 C2 C8 34.0(4)
Br1 C1 C2 C8 161.2(3)
N1 C1 C2 C3 167.4(3)
C7 C1 C2 C3 -77.3(4)
Br1 C1 C2 C3 49.9(4)
O1 C2 C3 C4 -177.6(4)
C8 C2 C3 C4 -56.1(4)
C1 C2 C3 C4 53.1(5)
C2 C3 C4 C5 42.4(5)
C3 C4 C5 C6 -44.9(5)
C4 C5 C6 C8 62.2(5)
C4 C5 C6 C7 -50.0(5)
C8 C6 C7 C9 112.4(4)
C5 C6 C7 C9 -136.4(4)
C8 C6 C7 C1 -15.6(4)
C5 C6 C7 C1 95.6(4)
C2 C1 C7 C9 -142.3(4)
N1 C1 C7 C9 -29.0(5)
Br1 C1 C7 C9 90.4(4)
C2 C1 C7 C6 -11.6(4)
N1 C1 C7 C6 101.7(3)
Br1 C1 C7 C6 -138.9(3)
O1 C2 C8 O2 21.9(6)
C1 C2 C8 O2 142.6(5)
C3 C2 C8 O2 -99.1(5)
O1 C2 C8 C6 -164.8(3)
C1 C2 C8 C6 -44.0(4)
C3 C2 C8 C6 74.3(4)
C5 C6 C8 O2 95.2(5)
C7 C6 C8 O2 -149.0(4)
C5 C6 C8 C2 -78.1(4)
C7 C6 C8 C2 37.8(4)
C6 C7 C9 C10 -19.6(6)
C1 C7 C9 C10 103.0(5)
C6 C7 C9 C14 161.0(4)
C1 C7 C9 C14 -76.4(5)
C14 C9 C10 C11 1.1(7)
C7 C9 C10 C11 -178.3(4)
C9 C10 C11 C12 0.7(8)
C10 C11 C12 C13 -1.6(9)
C11 C12 C13 C14 0.7(9)
C12 C13 C14 C9 1.3(9)
C10 C9 C14 C13 -2.2(8)
C7 C9 C14 C13 177.3(5)
C2 C1 N1 O4 -127.6(4)
C7 C1 N1 O4 118.2(4)
Br1 C1 N1 O4 -5.4(5)
C2 C1 N1 O3 53.0(5)
C7 C1 N1 O3 -61.2(5)
Br1 C1 N1 O3 175.2(3)
